data_7213755
loop_
_publ_author_name
'Vilela, S\'ergio M. F.'
'Fernandes, Jos\'e A.'
'Ananias, Duarte'
'Carlos, Lu\'is D.'
'Rocha, Jo\~ao'
'Tom\'e, Jo\~ao P. C.'
'Almeida Paz, Filipe A.'

_publ_section_title
;
 Photoluminescent layered lanthanide--organic framework based on a novel
 trifluorotriphosphonate organic linker
;
_journal_issue 3
_journal_name_full CrystEngComm
_journal_page_first 344
_journal_paper_doi 10.1039/c3ce41482e
_journal_volume 16
_journal_year 2014
_chemical_formula_moiety 'C9 H12 F3 O9 P3, 2(H2 O)'
_chemical_formula_sum 'C9 H16 F3 O11 P3'
_chemical_formula_weight 450.13
_chemical_name_systematic
; 
 ? 
;
_space_group_IT_number 14
_symmetry_cell_setting monoclinic
_symmetry_space_group_name_Hall '-P 2ybc'
_symmetry_space_group_name_H-M 'P 1 21/c 1'
_atom_sites_solution_hydrogens geom
_atom_sites_solution_primary direct
_atom_sites_solution_secondary difmap
_audit_creation_date '25 July 2013'
_audit_creation_method 'SHELXL-97, manual editing plus enCIFer'
_cell_angle_alpha 90.00
_cell_angle_beta 100.424(2)
_cell_angle_gamma 90.00
_cell_formula_units_Z 4
_cell_length_a 9.7829(5)
_cell_length_b 9.9524(5)
_cell_length_c 17.0510(9)
_cell_measurement_reflns_used 9795
_cell_measurement_temperature 150(2)
_cell_measurement_theta_max 33.85
_cell_measurement_theta_min 3.38
_cell_volume 1632.74(15)
_computing_cell_refinement 'APEX2 (Bruker, 2006)'
_computing_data_collection 'APEX2 (Bruker, 2006)'
_computing_data_reduction 'SAINT+ (Bruker, 2005)'
_computing_molecular_graphics 'DIAMOND (Brandenburg, 2009)'
_computing_publication_material 'SHELXTL (Sheldrick, 2008)'
_computing_structure_refinement 'SHELXTL (Sheldrick, 2008)'
_computing_structure_solution 'SHELXTL (Sheldrick, 2008)'
_diffrn_ambient_temperature 150(2)
_diffrn_measured_fraction_theta_full 0.996
_diffrn_measured_fraction_theta_max 0.996
_diffrn_measurement_device_type 'Bruker X8 Kappa CCD APEX II'
_diffrn_measurement_method '\w / \f scans'
_diffrn_radiation_monochromator graphite
_diffrn_radiation_source 'fine-focus sealed tube'
_diffrn_radiation_type MoK\a
_diffrn_radiation_wavelength 0.71073
_diffrn_reflns_av_R_equivalents 0.0309
_diffrn_reflns_av_sigmaI/netI 0.0233
_diffrn_reflns_limit_h_max 14
_diffrn_reflns_limit_h_min -15
_diffrn_reflns_limit_k_max 15
_diffrn_reflns_limit_k_min -15
_diffrn_reflns_limit_l_max 26
_diffrn_reflns_limit_l_min -26
_diffrn_reflns_number 68711
_diffrn_reflns_theta_full 33.14
_diffrn_reflns_theta_max 33.14
_diffrn_reflns_theta_min 3.57
_diffrn_standards_number 0
_exptl_absorpt_coefficient_mu 0.455
_exptl_absorpt_correction_T_max 0.9776
_exptl_absorpt_correction_T_min 0.9475
_exptl_absorpt_correction_type multi-scan
_exptl_absorpt_process_details
;
 SADABS (Sheldrick, 1997)
;
_exptl_crystal_colour Colourless
_exptl_crystal_density_diffrn 1.831
_exptl_crystal_density_method 'not measured'
_exptl_crystal_description Block
_exptl_crystal_F_000 920
_exptl_crystal_size_max 0.12
_exptl_crystal_size_mid 0.09
_exptl_crystal_size_min 0.05
_refine_diff_density_max 0.518
_refine_diff_density_min -0.381
_refine_diff_density_rms 0.074
_refine_ls_extinction_method none
_refine_ls_goodness_of_fit_ref 1.054
_refine_ls_hydrogen_treatment mixed
_refine_ls_matrix_type full
_refine_ls_number_parameters 253
_refine_ls_number_reflns 6206
_refine_ls_number_restraints 6
_refine_ls_restrained_S_all 1.053
_refine_ls_R_factor_all 0.0449
_refine_ls_R_factor_gt 0.0345
_refine_ls_shift/su_max 0.001
_refine_ls_shift/su_mean 0.000
_refine_ls_structure_factor_coef Fsqd
_refine_ls_weighting_details 'calc w=1/[\s^2^(Fo^2^)+(0.0496P)^2^+0.7191P] where P=(Fo^2^+2Fc^2^)/3'
_refine_ls_weighting_scheme calc
_refine_ls_wR_factor_gt 0.0924
_refine_ls_wR_factor_ref 0.0977
_reflns_number_gt 5139
_reflns_number_total 6206
_reflns_threshold_expression I>2\s(I)
_cod_data_source_file c3ce41482e.txt
_cod_data_source_block H6tftp
_cod_depositor_comments
;
The following automatic conversions were performed:

'_symmetry_cell_setting' value 'Monoclinic' changed to 'monoclinic'
according to
/usr/data/users/saulius/automatic-downloads/current/RSC/lib/dictionaries/cif_core.dic
dictionary named 'cif_core.dic' version 2.4.2 from
2011-04-26.

'_exptl_absorpt_correction_type' value 'Multi-scan'
changed to 'multi-scan' according to
/usr/data/users/saulius/automatic-downloads/current/RSC/lib/dictionaries/cif_core.dic
dictionary named 'cif_core.dic' version 2.4.2 from 2011-04-26.

Automatic conversion script
Id: cif_fix_values 2281 2013-09-26 08:29:07Z andrius 
;
_cod_original_sg_symbol_H-M 'P 21/c'
_cod_database_code 7213755

loop_
_symmetry_equiv_pos_as_xyz
'x, y, z'
'-x, y+1/2, -z+1/2'
'-x, -y, -z'
'x, -y-1/2, z-1/2'

loop_
_atom_site_label
_atom_site_type_symbol
_atom_site_fract_x
_atom_site_fract_y
_atom_site_fract_z
_atom_site_U_iso_or_equiv
_atom_site_adp_type
_atom_site_occupancy
_atom_site_symmetry_multiplicity
_atom_site_calc_flag
_atom_site_refinement_flags
P1 P -0.13610(3) 0.67423(3) 0.187914(18) 0.01507(7) Uani 1 1 d .
P2 P 0.39269(3) 0.34799(3) 0.126582(19) 0.01690(8) Uani 1 1 d .
P3 P 0.27510(3) 0.93342(3) -0.019233(19) 0.01567(7) Uani 1 1 d .
O1 O -0.16393(10) 0.75613(10) 0.11312(5) 0.01975(18) Uani 1 1 d .
O2 O -0.11271(12) 0.52394(10) 0.16911(6) 0.0258(2) Uani 1 1 d .
H2 H -0.1531 0.5064 0.1225 0.039 Uiso 1 1 calc R
O3 O -0.25581(10) 0.67751(12) 0.23556(6) 0.0265(2) Uani 1 1 d .
H3 H -0.2327 0.7253 0.2764 0.040 Uiso 1 1 calc R
O4 O 0.25113(10) 0.29660(10) 0.13317(6) 0.02172(19) Uani 1 1 d .
O5 O 0.50417(11) 0.23699(11) 0.14282(6) 0.0263(2) Uani 1 1 d .
H5 H 0.5519 0.2375 0.1065 0.039 Uiso 1 1 calc R
O6 O 0.39973(12) 0.40636(11) 0.04324(6) 0.0262(2) Uani 1 1 d .
H6 H 0.3303 0.4556 0.0281 0.039 Uiso 1 1 calc R
O7 O 0.32180(10) 0.80565(10) -0.05302(6) 0.02193(19) Uani 1 1 d .
O8 O 0.33181(10) 1.05982(10) -0.05465(6) 0.0231(2) Uani 1 1 d .
H8 H 0.2653 1.1101 -0.0742 0.035 Uiso 1 1 calc R
O9 O 0.11477(10) 0.94808(11) -0.03453(6) 0.0233(2) Uani 1 1 d .
H9 H 0.0786 0.8743 -0.0258 0.035 Uiso 1 1 calc R
F1 F 0.20233(9) 0.50464(8) 0.26718(5) 0.02160(16) Uani 1 1 d .
F2 F 0.49257(8) 0.70149(9) 0.10893(5) 0.02287(17) Uani 1 1 d .
F3 F 0.10206(8) 0.93471(8) 0.15979(5) 0.02048(16) Uani 1 1 d .
C1 C 0.14554(12) 0.71934(12) 0.21466(7) 0.0153(2) Uani 1 1 d .
C2 C 0.23272(13) 0.60824(12) 0.22212(7) 0.0157(2) Uani 1 1 d .
C3 C 0.35092(12) 0.59747(13) 0.18810(7) 0.0158(2) Uani 1 1 d .
C4 C 0.37890(12) 0.70704(13) 0.14335(7) 0.0159(2) Uani 1 1 d .
C5 C 0.29896(13) 0.82322(12) 0.13235(7) 0.0154(2) Uani 1 1 d .
C6 C 0.18300(13) 0.82449(12) 0.16900(7) 0.0150(2) Uani 1 1 d .
C7 C 0.01938(13) 0.72584(13) 0.25390(7) 0.0167(2) Uani 1 1 d .
H7A H 0.0075 0.8190 0.2718 0.020 Uiso 1 1 calc R
H7B H 0.0343 0.6672 0.3016 0.020 Uiso 1 1 calc R
C8 C 0.44489(13) 0.47587(13) 0.20050(8) 0.0185(2) Uani 1 1 d .
H8A H 0.4440 0.4379 0.2541 0.022 Uiso 1 1 calc R
H8B H 0.5413 0.5040 0.1985 0.022 Uiso 1 1 calc R
C9 C 0.33871(14) 0.94194(13) 0.08635(8) 0.0183(2) Uani 1 1 d .
H9A H 0.4413 0.9489 0.0956 0.022 Uiso 1 1 calc R
H9B H 0.3025 1.0248 0.1074 0.022 Uiso 1 1 calc R
O1W O 0.79581(12) 0.42660(11) 0.02800(6) 0.0271(2) Uani 1 1 d D
H1X H 0.7473(17) 0.3477(14) 0.0378(12) 0.041 Uiso 1 1 d D
H1Y H 0.8770(14) 0.4034(19) 0.0081(12) 0.041 Uiso 1 1 d D
O2W O 0.97281(11) 0.73218(12) 0.98878(6) 0.0273(2) Uani 1 1 d D
H2X H 0.9016(16) 0.717(2) 0.9443(7) 0.041 Uiso 1 1 d D
H2Y H 0.9297(18) 0.748(2) 1.0340(7) 0.041 Uiso 1 1 d D

loop_
_atom_site_aniso_label
_atom_site_aniso_U_11
_atom_site_aniso_U_22
_atom_site_aniso_U_33
_atom_site_aniso_U_23
_atom_site_aniso_U_13
_atom_site_aniso_U_12
P1 0.01777(14) 0.01326(14) 0.01473(14) -0.00024(10) 0.00443(11) 0.00015(10)
P2 0.01831(15) 0.01557(15) 0.01804(15) 0.00248(11) 0.00653(11) 0.00272(11)
P3 0.01430(14) 0.01430(15) 0.01948(15) 0.00362(11) 0.00592(11) 0.00235(10)
O1 0.0223(4) 0.0181(4) 0.0192(4) 0.0041(3) 0.0047(3) 0.0036(3)
O2 0.0410(6) 0.0147(4) 0.0190(4) -0.0019(4) -0.0015(4) 0.0030(4)
O3 0.0207(5) 0.0375(6) 0.0231(5) -0.0070(4) 0.0089(4) -0.0088(4)
O4 0.0199(4) 0.0245(5) 0.0211(4) -0.0001(4) 0.0046(3) -0.0028(4)
O5 0.0291(5) 0.0236(5) 0.0295(5) 0.0069(4) 0.0139(4) 0.0107(4)
O6 0.0339(6) 0.0259(5) 0.0209(4) 0.0063(4) 0.0111(4) 0.0049(4)
O7 0.0245(5) 0.0182(4) 0.0253(5) 0.0000(4) 0.0104(4) 0.0036(4)
O8 0.0188(4) 0.0200(5) 0.0321(5) 0.0122(4) 0.0085(4) 0.0034(3)
O9 0.0148(4) 0.0252(5) 0.0304(5) 0.0065(4) 0.0056(4) 0.0027(4)
F1 0.0271(4) 0.0169(4) 0.0224(4) 0.0067(3) 0.0088(3) 0.0006(3)
F2 0.0155(3) 0.0245(4) 0.0306(4) 0.0059(3) 0.0093(3) 0.0023(3)
F3 0.0238(4) 0.0145(3) 0.0242(4) 0.0015(3) 0.0071(3) 0.0052(3)
C1 0.0164(5) 0.0153(5) 0.0144(5) -0.0009(4) 0.0030(4) 0.0001(4)
C2 0.0184(5) 0.0139(5) 0.0144(5) 0.0020(4) 0.0021(4) -0.0010(4)
C3 0.0155(5) 0.0147(5) 0.0164(5) -0.0002(4) 0.0005(4) 0.0004(4)
C4 0.0134(5) 0.0169(5) 0.0176(5) -0.0002(4) 0.0030(4) -0.0012(4)
C5 0.0169(5) 0.0140(5) 0.0149(5) 0.0006(4) 0.0018(4) -0.0016(4)
C6 0.0171(5) 0.0125(5) 0.0149(5) -0.0006(4) 0.0016(4) 0.0014(4)
C7 0.0187(5) 0.0171(6) 0.0151(5) -0.0017(4) 0.0055(4) -0.0003(4)
C8 0.0164(5) 0.0167(6) 0.0212(6) 0.0019(5) 0.0003(4) 0.0026(4)
C9 0.0191(5) 0.0146(5) 0.0217(6) 0.0012(4) 0.0051(4) -0.0033(4)
O1W 0.0356(6) 0.0209(5) 0.0242(5) -0.0017(4) 0.0038(4) -0.0012(4)
O2W 0.0216(5) 0.0375(6) 0.0231(5) -0.0031(4) 0.0054(4) -0.0046(4)

loop_
_atom_type_symbol
_atom_type_description
_atom_type_scat_dispersion_real
_atom_type_scat_dispersion_imag
_atom_type_scat_source
C C 0.0033 0.0016 'International Tables Vol C Tables 4.2.6.8 and 6.1.1.4'
H H 0.0000 0.0000 'International Tables Vol C Tables 4.2.6.8 and 6.1.1.4'
O O 0.0106 0.0060 'International Tables Vol C Tables 4.2.6.8 and 6.1.1.4'
F F 0.0171 0.0103 'International Tables Vol C Tables 4.2.6.8 and 6.1.1.4'
P P 0.1023 0.0942 'International Tables Vol C Tables 4.2.6.8 and 6.1.1.4'

loop_
_geom_angle_atom_site_label_1
_geom_angle_atom_site_label_2
_geom_angle_atom_site_label_3
_geom_angle
O1 P1 O3 113.53(6)
O1 P1 O2 111.04(6)
O3 P1 O2 106.45(6)
O1 P1 C7 112.40(6)
O3 P1 C7 107.57(6)
O2 P1 C7 105.35(6)
O4 P2 O5 112.02(6)
O4 P2 O6 113.07(6)
O5 P2 O6 106.63(6)
O4 P2 C8 109.75(6)
O5 P2 C8 106.21(6)
O6 P2 C8 108.88(6)
O7 P3 O8 112.64(6)
O7 P3 O9 112.60(6)
O8 P3 O9 106.39(6)
O7 P3 C9 110.50(6)
O8 P3 C9 105.66(6)
O9 P3 C9 108.70(6)
P1 O2 H2 109.5
P1 O3 H3 109.5
P2 O5 H5 109.5
P2 O6 H6 109.5
P3 O8 H8 109.5
P3 O9 H9 109.5
C2 C1 C6 115.49(11)
C2 C1 C7 122.15(11)
C6 C1 C7 122.35(11)
F1 C2 C1 117.73(10)
F1 C2 C3 117.67(11)
C1 C2 C3 124.58(11)
C4 C3 C2 115.56(11)
C4 C3 C8 122.09(11)
C2 C3 C8 122.33(11)
F2 C4 C3 117.87(11)
F2 C4 C5 117.61(11)
C3 C4 C5 124.51(11)
C4 C5 C6 115.58(11)
C4 C5 C9 122.05(11)
C6 C5 C9 122.33(11)
F3 C6 C5 117.76(10)
F3 C6 C1 117.98(10)
C5 C6 C1 124.26(11)
C1 C7 P1 112.22(8)
C1 C7 H7A 109.2
P1 C7 H7A 109.2
C1 C7 H7B 109.2
P1 C7 H7B 109.2
H7A C7 H7B 107.9
C3 C8 P2 112.34(9)
C3 C8 H8A 109.1
P2 C8 H8A 109.1
C3 C8 H8B 109.1
P2 C8 H8B 109.1
H8A C8 H8B 107.9
C5 C9 P3 114.14(9)
C5 C9 H9A 108.7
P3 C9 H9A 108.7
C5 C9 H9B 108.7
P3 C9 H9B 108.7
H9A C9 H9B 107.6
H1X O1W H1Y 109.9(12)
H2X O2W H2Y 107.7(12)

loop_
_geom_bond_atom_site_label_1
_geom_bond_atom_site_label_2
_geom_bond_distance
P1 O1 1.4964(10)
P1 O3 1.5417(10)
P1 O2 1.5553(10)
P1 C7 1.7956(13)
P2 O4 1.4994(10)
P2 O5 1.5418(10)
P2 O6 1.5482(10)
P2 C8 1.7989(14)
P3 O7 1.5010(10)
P3 O8 1.5416(10)
P3 O9 1.5496(10)
P3 C9 1.7972(14)
O2 H2 0.8400
O3 H3 0.8400
O5 H5 0.8400
O6 H6 0.8400
O8 H8 0.8400
O9 H9 0.8400
F1 C2 1.3508(14)
F2 C4 1.3492(13)
F3 C6 1.3453(14)
C1 C2 1.3882(17)
C1 C6 1.3925(17)
C1 C7 1.5080(16)
C2 C3 1.3884(16)
C3 C4 1.3863(17)
C3 C8 1.5114(17)
C4 C5 1.3894(17)
C5 C6 1.3907(16)
C5 C9 1.5077(17)
C7 H7A 0.9900
C7 H7B 0.9900
C8 H8A 0.9900
C8 H8B 0.9900
C9 H9A 0.9900
C9 H9B 0.9900
O1W H1X 0.948(9)
O1W H1Y 0.947(9)
O2W H2X 0.944(9)
O2W H2Y 0.956(9)

loop_
_geom_hbond_atom_site_label_D
_geom_hbond_atom_site_label_H
_geom_hbond_atom_site_label_A
_geom_hbond_distance_DH
_geom_hbond_distance_HA
_geom_hbond_distance_DA
_geom_hbond_angle_DHA
_geom_hbond_site_symmetry_A
O2 H2 O1W 0.84 1.78 2.5979(14) 162.6 1_455
O3 H3 O4 0.84 1.74 2.5258(14) 155.9 2
O5 H5 O7 0.84 1.72 2.5233(13) 159.9 3_665
O6 H6 O1W 0.84 1.84 2.6567(16) 164.0 3_665
O8 H8 O1 0.84 1.72 2.5404(13) 164.8 3_575
O9 H9 O2W 0.84 1.80 2.6275(15) 169.9 1_454
O1W H1X O7 0.948(9) 1.708(10) 2.6506(15) 172.6(17) 3_665
O1W H1Y O2W 0.947(9) 1.988(14) 2.8173(16) 145.0(16) 3_766
O2W H2X O4 0.944(9) 1.812(10) 2.7490(14) 171.5(18) 3_666
O2W H2Y O1 0.956(9) 1.765(10) 2.7143(14) 171.5(19) 1_656

loop_
_geom_torsion_atom_site_label_1
_geom_torsion_atom_site_label_2
_geom_torsion_atom_site_label_3
_geom_torsion_atom_site_label_4
_geom_torsion
C6 C1 C2 F1 178.70(11)
C7 C1 C2 F1 -0.90(18)
C6 C1 C2 C3 0.37(19)
C7 C1 C2 C3 -179.24(12)
F1 C2 C3 C4 -179.10(11)
C1 C2 C3 C4 -0.76(19)
F1 C2 C3 C8 -0.47(18)
C1 C2 C3 C8 177.86(12)
C2 C3 C4 F2 -179.92(11)
C8 C3 C4 F2 1.45(18)
C2 C3 C4 C5 1.01(19)
C8 C3 C4 C5 -177.62(12)
F2 C4 C5 C6 -179.91(11)
C3 C4 C5 C6 -0.84(19)
F2 C4 C5 C9 -2.18(18)
C3 C4 C5 C9 176.89(12)
C4 C5 C6 F3 -179.76(11)
C9 C5 C6 F3 2.51(18)
C4 C5 C6 C1 0.39(18)
C9 C5 C6 C1 -177.33(12)
C2 C1 C6 F3 179.99(11)
C7 C1 C6 F3 -0.41(18)
C2 C1 C6 C5 -0.17(18)
C7 C1 C6 C5 179.43(11)
C2 C1 C7 P1 -94.75(13)
C6 C1 C7 P1 85.67(13)
O1 P1 C7 C1 -57.36(10)
O3 P1 C7 C1 176.95(9)
O2 P1 C7 C1 63.69(10)
C4 C3 C8 P2 -92.07(13)
C2 C3 C8 P2 89.39(13)
O4 P2 C8 C3 -63.28(10)
O5 P2 C8 C3 175.44(9)
O6 P2 C8 C3 60.96(10)
C4 C5 C9 P3 87.29(13)
C6 C5 C9 P3 -95.14(13)
O7 P3 C9 C5 -55.64(11)
O8 P3 C9 C5 -177.75(9)
O9 P3 C9 C5 68.40(11)
